data_1508908
loop_
_publ_author_name
'Lindner, Benjamin D.'
'Coombs, Benjamin A.'
'Schaffroth, Manuel'
'Engelhart, Jens U.'
'Tverskoy, Olena'
'Rominger, Frank'
'Hamburger, Manuel'
'Bunz, Uwe H. F.'

_publ_section_title
;
 From thia- to selenadiazoles: changing interaction priority.
;
_journal_issue 3
_journal_name_full 'Organic letters'
_journal_page_first 666
_journal_page_last 669
_journal_paper_doi 10.1021/ol303490b
_journal_volume 15
_journal_year 2013
_chemical_formula_sum 'C32 H46 N2 Se Si2'
_chemical_formula_weight 593.85
_chemical_name_common '2c in manuscript'
_chemical_name_systematic
; 
 ? 
;
_space_group_IT_number 14
_symmetry_cell_setting monoclinic
_symmetry_space_group_name_Hall '-P 2yn'
_symmetry_space_group_name_H-M 'P 1 21/n 1'
_atom_sites_solution_hydrogens geom
_atom_sites_solution_primary direct
_atom_sites_solution_secondary difmap
_audit_creation_method SHELXL-97
_cell_angle_alpha 90.00
_cell_angle_beta 93.8440(10)
_cell_angle_gamma 90.00
_cell_formula_units_Z 8
_cell_length_a 14.8139(8)
_cell_length_b 15.1816(8)
_cell_length_c 30.2664(17)
_cell_measurement_reflns_used 4755
_cell_measurement_temperature 200(2)
_cell_measurement_theta_max 25.49
_cell_measurement_theta_min 2.37
_cell_volume 6791.6(6)
_computing_cell_refinement 'Bruker SAINT'
_computing_data_collection 'Bruker APEX'
_computing_data_reduction 'Bruker SAINT'
_computing_molecular_graphics 'Bruker SHELXTL'
_computing_publication_material 'Bruker SHELXTL'
_computing_structure_refinement 'SHELXL-97 (Sheldrick, 2008)'
_computing_structure_solution 'SHELXS-97 (Sheldrick, 2008)'
_diffrn_ambient_temperature 200(2)
_diffrn_measured_fraction_theta_full 0.998
_diffrn_measured_fraction_theta_max 0.998
_diffrn_measurement_device_type 'Bruker APEX'
_diffrn_measurement_method '\w scans'
_diffrn_radiation_monochromator graphite
_diffrn_radiation_source 'fine-focus sealed tube'
_diffrn_radiation_type MoK\a
_diffrn_radiation_wavelength 0.71073
_diffrn_reflns_av_R_equivalents 0.0404
_diffrn_reflns_av_sigmaI/netI 0.0509
_diffrn_reflns_limit_h_max 17
_diffrn_reflns_limit_h_min -17
_diffrn_reflns_limit_k_max 17
_diffrn_reflns_limit_k_min -17
_diffrn_reflns_limit_l_max 35
_diffrn_reflns_limit_l_min -35
_diffrn_reflns_number 35075
_diffrn_reflns_theta_full 24.71
_diffrn_reflns_theta_max 24.71
_diffrn_reflns_theta_min 1.50
_exptl_absorpt_coefficient_mu 1.197
_exptl_absorpt_correction_T_max 0.8796
_exptl_absorpt_correction_T_min 0.7005
_exptl_absorpt_correction_type multi-scan
_exptl_absorpt_process_details
;
Sheldrick, G. M. (2008). <i>SADABS</i>. University of G\"ottingen, Germany.
;
_exptl_crystal_colour purple
_exptl_crystal_density_diffrn 1.162
_exptl_crystal_density_method 'not measured'
_exptl_crystal_description polyhedron
_exptl_crystal_F_000 2512
_exptl_crystal_size_max 0.32
_exptl_crystal_size_mid 0.24
_exptl_crystal_size_min 0.11
_refine_diff_density_max 0.488
_refine_diff_density_min -0.258
_refine_diff_density_rms 0.047
_refine_ls_extinction_method none
_refine_ls_goodness_of_fit_ref 1.010
_refine_ls_hydrogen_treatment constr
_refine_ls_matrix_type full
_refine_ls_number_parameters 758
_refine_ls_number_reflns 11560
_refine_ls_number_restraints 1358
_refine_ls_restrained_S_all 1.082
_refine_ls_R_factor_all 0.0818
_refine_ls_R_factor_gt 0.0458
_refine_ls_shift/su_max 0.002
_refine_ls_shift/su_mean 0.000
_refine_ls_structure_factor_coef Fsqd
_refine_ls_weighting_details 'calc w=1/[\s^2^(Fo^2^)+(0.0662P)^2^+0.0000P] where P=(Fo^2^+2Fc^2^)/3'
_refine_ls_weighting_scheme calc
_refine_ls_wR_factor_gt 0.1109
_refine_ls_wR_factor_ref 0.1262
_reflns_number_gt 7570
_reflns_number_total 11560
_reflns_threshold_expression >2sigma(I)
_cod_data_source_file ol303490b_si_002.cif
_cod_data_source_block bli6
_cod_depositor_comments
;
The following automatic conversions were performed:

'_symmetry_cell_setting' value 'Monoclinic' changed to 'monoclinic'
according to /home/saulius/struct/CIF-dictionaries/cif_core.dic
dictionary named 'cif_core.dic' version 2.4.2 from 2011-04-26.

Automatic conversion script
Id: cif_fix_values 1891 2012-01-12 08:04:46Z andrius 
;
_cod_original_sg_symbol_H-M P2(1)/n
_cod_database_code 1508908

loop_
_symmetry_equiv_pos_as_xyz
'x, y, z'
'-x+1/2, y+1/2, -z+1/2'
'-x, -y, -z'
'x-1/2, -y-1/2, z-1/2'

loop_
_atom_site_label
_atom_site_type_symbol
_atom_site_fract_x
_atom_site_fract_y
_atom_site_fract_z
_atom_site_U_iso_or_equiv
_atom_site_adp_type
_atom_site_occupancy
_atom_site_symmetry_multiplicity
_atom_site_calc_flag
_atom_site_refinement_flags
_atom_site_disorder_assembly
_atom_site_disorder_group
Se1_1 Se 0.39985(3) 0.56908(3) 0.243747(12) 0.07046(15) Uani 1 1 d . . .
C11_1 C 0.4792(2) 0.45988(19) 0.35648(11) 0.0471(8) Uani 1 1 d . . .
C12_1 C 0.4393(2) 0.5042(2) 0.31873(11) 0.0481(8) Uani 1 1 d . . .
N13_1 N 0.47464(17) 0.50578(17) 0.27965(9) 0.0545(7) Uani 1 1 d . . .
N14_1 N 0.32243(19) 0.59192(19) 0.28470(10) 0.0649(8) Uani 1 1 d . . .
C15_1 C 0.3551(2) 0.5518(2) 0.32173(12) 0.0527(8) Uani 1 1 d . . .
C16_1 C 0.3123(2) 0.5551(2) 0.36246(12) 0.0518(8) Uani 1 1 d . . .
C17_1 C 0.3534(2) 0.5129(2) 0.39939(11) 0.0491(8) Uani 1 1 d . . .
C18_1 C 0.3148(2) 0.5151(2) 0.44119(12) 0.0632(10) Uani 1 1 d . . .
H18_1 H 0.2604 0.5471 0.4440 0.076 Uiso 1 1 calc R . .
C19_1 C 0.3536(3) 0.4731(3) 0.47696(13) 0.0755(11) Uani 1 1 d . . .
H19_1 H 0.3263 0.4761 0.5045 0.091 Uiso 1 1 calc R . .
C20_1 C 0.4344(3) 0.4246(3) 0.47372(13) 0.0745(11) Uani 1 1 d . . .
H20_1 H 0.4610 0.3951 0.4990 0.089 Uiso 1 1 calc R . .
C21_1 C 0.4739(2) 0.4202(2) 0.43500(12) 0.0630(10) Uani 1 1 d . . .
H21_1 H 0.5279 0.3870 0.4334 0.076 Uiso 1 1 calc R . .
C22_1 C 0.4367(2) 0.4640(2) 0.39626(11) 0.0512(8) Uani 1 1 d . . .
C1_1 C 0.5611(2) 0.4107(2) 0.35361(11) 0.0537(8) Uani 1 1 d D . .
C2_1 C 0.6294(2) 0.3681(2) 0.35356(12) 0.0608(9) Uani 1 1 d D . .
Si1_1 Si 0.73188(7) 0.29967(7) 0.35965(4) 0.0642(3) Uani 1 1 d D . .
C31_1 C 0.7863(3) 0.3052(3) 0.30533(14) 0.0906(14) Uani 1 1 d D . .
H31_1 H 0.7368 0.2939 0.2819 0.109 Uiso 1 1 calc R . .
C32_1 C 0.8243(3) 0.3951(4) 0.29526(18) 0.133(2) Uani 1 1 d D . .
H32A_1 H 0.7777 0.4400 0.2985 0.199 Uiso 1 1 calc R . .
H32B_1 H 0.8432 0.3959 0.2648 0.199 Uiso 1 1 calc R . .
H32C_1 H 0.8765 0.4076 0.3159 0.199 Uiso 1 1 calc R . .
C33_1 C 0.8566(4) 0.2319(4) 0.30039(18) 0.157(3) Uani 1 1 d D . .
H33A_1 H 0.8298 0.1747 0.3069 0.236 Uiso 1 1 calc R . .
H33B_1 H 0.9092 0.2425 0.3211 0.236 Uiso 1 1 calc R . .
H33C_1 H 0.8757 0.2316 0.2700 0.236 Uiso 1 1 calc R . .
C34_1 C 0.8064(3) 0.3494(4) 0.40591(18) 0.135(2) Uani 1 1 d D . .
H34_1 H 0.8377 0.3968 0.3898 0.162 Uiso 1 1 calc R . .
C35_1 C 0.7678(5) 0.3978(7) 0.4388(3) 0.307(8) Uani 1 1 d D . .
H35A_1 H 0.7179 0.4334 0.4255 0.461 Uiso 1 1 calc R . .
H35B_1 H 0.8135 0.4365 0.4534 0.461 Uiso 1 1 calc R . .
H35C_1 H 0.7446 0.3575 0.4606 0.461 Uiso 1 1 calc R . .
C36_1 C 0.8816(5) 0.2965(6) 0.4221(3) 0.240(5) Uani 1 1 d D . .
H36A_1 H 0.9069 0.2657 0.3973 0.361 Uiso 1 1 calc R . .
H36B_1 H 0.8613 0.2532 0.4433 0.361 Uiso 1 1 calc R . .
H36C_1 H 0.9281 0.3343 0.4368 0.361 Uiso 1 1 calc R . .
C37_1 C 0.6946(3) 0.1850(3) 0.37113(17) 0.1021(15) Uani 1 1 d D . .
H37_1 H 0.7507 0.1487 0.3762 0.122 Uiso 1 1 calc R . .
C38_1 C 0.6415(4) 0.1462(4) 0.3311(2) 0.157(3) Uani 1 1 d D . .
H38A_1 H 0.6774 0.1504 0.3052 0.236 Uiso 1 1 calc R . .
H38B_1 H 0.5848 0.1788 0.3256 0.236 Uiso 1 1 calc R . .
H38C_1 H 0.6280 0.0842 0.3369 0.236 Uiso 1 1 calc R . .
C39_1 C 0.6434(5) 0.1780(4) 0.4130(2) 0.171(3) Uani 1 1 d D . .
H39A_1 H 0.6801 0.2030 0.4380 0.257 Uiso 1 1 calc R . .
H39B_1 H 0.6307 0.1159 0.4190 0.257 Uiso 1 1 calc R . .
H39C_1 H 0.5863 0.2105 0.4089 0.257 Uiso 1 1 calc R . .
C3_1 C 0.2274(2) 0.5995(2) 0.36393(12) 0.0592(9) Uani 1 1 d D . .
C4_1 C 0.1550(2) 0.6341(2) 0.36471(12) 0.0647(10) Uani 1 1 d D . .
Si2_1 Si 0.04336(6) 0.68755(7) 0.36150(4) 0.0626(3) Uani 1 1 d D . .
C41_1 C 0.0074(3) 0.6907(3) 0.41990(14) 0.0928(14) Uani 1 1 d D . .
H41_1 H 0.0572 0.7221 0.4374 0.111 Uiso 1 1 calc R . .
C42_1 C 0.0019(5) 0.6016(4) 0.44083(19) 0.160(3) Uani 1 1 d D . .
H42A_1 H 0.0581 0.5693 0.4371 0.239 Uiso 1 1 calc R . .
H42B_1 H -0.0492 0.5690 0.4266 0.239 Uiso 1 1 calc R . .
H42C_1 H -0.0069 0.6084 0.4725 0.239 Uiso 1 1 calc R . .
C43_1 C -0.0781(3) 0.7474(4) 0.42459(18) 0.139(2) Uani 1 1 d D . .
H43A_1 H -0.0703 0.8048 0.4105 0.209 Uiso 1 1 calc R . .
H43B_1 H -0.0875 0.7560 0.4560 0.209 Uiso 1 1 calc R . .
H43C_1 H -0.1308 0.7175 0.4102 0.209 Uiso 1 1 calc R . .
C44_1 C -0.0350(3) 0.6200(3) 0.32434(16) 0.0945(14) Uani 1 1 d D . .
H44_1 H -0.0527 0.5690 0.3428 0.113 Uiso 1 1 calc R . .
C45_1 C 0.0069(4) 0.5795(4) 0.28505(18) 0.137(2) Uani 1 1 d D . .
H45A_1 H 0.0636 0.5501 0.2950 0.205 Uiso 1 1 calc R . .
H45B_1 H 0.0193 0.6257 0.2637 0.205 Uiso 1 1 calc R . .
H45C_1 H -0.0349 0.5362 0.2710 0.205 Uiso 1 1 calc R . .
C46_1 C -0.1229(3) 0.6659(4) 0.3100(2) 0.155(3) Uani 1 1 d D . .
H46A_1 H -0.1499 0.6902 0.3361 0.232 Uiso 1 1 calc R . .
H46B_1 H -0.1648 0.6235 0.2953 0.232 Uiso 1 1 calc R . .
H46C_1 H -0.1110 0.7137 0.2895 0.232 Uiso 1 1 calc R . .
C47_1 C 0.0610(3) 0.8012(2) 0.33990(14) 0.0786(12) Uani 1 1 d D . .
H47_1 H 0.0004 0.8303 0.3369 0.094 Uiso 1 1 calc R . .
C48_1 C 0.1207(3) 0.8565(3) 0.37217(18) 0.1140(17) Uani 1 1 d D . .
H48A_1 H 0.0950 0.8567 0.4012 0.171 Uiso 1 1 calc R . .
H48B_1 H 0.1236 0.9169 0.3610 0.171 Uiso 1 1 calc R . .
H48C_1 H 0.1817 0.8313 0.3750 0.171 Uiso 1 1 calc R . .
C49_1 C 0.0982(4) 0.8015(3) 0.29398(17) 0.1208(18) Uani 1 1 d D . .
H49A_1 H 0.0589 0.7660 0.2737 0.181 Uiso 1 1 calc R . .
H49B_1 H 0.1594 0.7766 0.2959 0.181 Uiso 1 1 calc R . .
H49C_1 H 0.1002 0.8621 0.2830 0.181 Uiso 1 1 calc R . .
Se1_2 Se 0.62210(3) 0.45154(3) 0.228625(12) 0.06743(15) Uani 1 1 d . . .
C11_2 C 0.7014(2) 0.4584(2) 0.10822(11) 0.0501(8) Uani 1 1 d . . .
C12_2 C 0.6618(2) 0.4639(2) 0.14938(11) 0.0481(8) Uani 1 1 d . . .
N13_2 N 0.69612(18) 0.42599(19) 0.18654(10) 0.0623(8) Uani 1 1 d . . .
N14_2 N 0.54551(17) 0.51351(17) 0.19298(9) 0.0546(7) Uani 1 1 d . . .
C15_2 C 0.5780(2) 0.5121(2) 0.15345(11) 0.0466(8) Uani 1 1 d . . .
C16_2 C 0.5366(2) 0.5561(2) 0.11568(11) 0.0487(8) Uani 1 1 d . . .
C17_2 C 0.5772(2) 0.5509(2) 0.07545(11) 0.0527(8) Uani 1 1 d . . .
C18_2 C 0.5396(3) 0.5944(3) 0.03687(13) 0.0737(11) Uani 1 1 d . . .
H18_2 H 0.4855 0.6273 0.0387 0.088 Uiso 1 1 calc R . .
C19_2 C 0.5780(3) 0.5906(3) -0.00189(14) 0.0977(15) Uani 1 1 d . . .
H19_2 H 0.5509 0.6205 -0.0270 0.117 Uiso 1 1 calc R . .
C20_2 C 0.6596(3) 0.5418(3) -0.00565(14) 0.0960(15) Uani 1 1 d . . .
H20_2 H 0.6867 0.5393 -0.0332 0.115 Uiso 1 1 calc R . .
C21_2 C 0.6981(3) 0.4994(3) 0.02985(13) 0.0734(11) Uani 1 1 d . . .
H21_2 H 0.7520 0.4667 0.0269 0.088 Uiso 1 1 calc R . .
C22_2 C 0.6601(2) 0.5021(2) 0.07155(11) 0.0528(8) Uani 1 1 d . . .
C1_2 C 0.7843(2) 0.4096(2) 0.10580(11) 0.0573(9) Uani 1 1 d D . .
C2_2 C 0.8533(2) 0.3696(2) 0.10540(12) 0.0624(9) Uani 1 1 d D . .
Si1_2 Si 0.95942(6) 0.30639(6) 0.10963(3) 0.0561(3) Uani 1 1 d D . .
C31_2 C 1.0039(3) 0.3062(3) 0.05306(13) 0.0800(12) Uani 1 1 d D . .
H31_2 H 0.9551 0.2792 0.0330 0.096 Uiso 1 1 calc R . .
C32_2 C 1.0183(5) 0.3972(3) 0.03506(19) 0.149(3) Uani 1 1 d D . .
H32A_2 H 0.9636 0.4326 0.0378 0.224 Uiso 1 1 calc R . .
H32B_2 H 1.0312 0.3932 0.0038 0.224 Uiso 1 1 calc R . .
H32C_2 H 1.0694 0.4252 0.0518 0.224 Uiso 1 1 calc R . .
C33_2 C 1.0870(3) 0.2479(3) 0.04917(16) 0.1166(18) Uani 1 1 d D . .
H33A_2 H 1.0751 0.1892 0.0609 0.175 Uiso 1 1 calc R . .
H33B_2 H 1.1390 0.2741 0.0661 0.175 Uiso 1 1 calc R . .
H33C_2 H 1.1003 0.2430 0.0180 0.175 Uiso 1 1 calc R . .
C34_2 C 0.9296(2) 0.1917(2) 0.12674(13) 0.0696(10) Uani 1 1 d D . .
H34_2 H 0.9867 0.1564 0.1288 0.084 Uiso 1 1 calc R . .
C35_2 C 0.8903(3) 0.1885(3) 0.17186(15) 0.1007(15) Uani 1 1 d D . .
H35A_2 H 0.9326 0.2162 0.1940 0.151 Uiso 1 1 calc R . .
H35B_2 H 0.8803 0.1271 0.1802 0.151 Uiso 1 1 calc R . .
H35C_2 H 0.8326 0.2204 0.1705 0.151 Uiso 1 1 calc R . .
C36_2 C 0.8649(3) 0.1476(3) 0.09245(16) 0.1096(16) Uani 1 1 d D . .
H36A_2 H 0.8910 0.1488 0.0635 0.164 Uiso 1 1 calc R . .
H36B_2 H 0.8071 0.1793 0.0905 0.164 Uiso 1 1 calc R . .
H36C_2 H 0.8548 0.0864 0.1012 0.164 Uiso 1 1 calc R . .
C37_2 C 1.0382(3) 0.3637(3) 0.15107(14) 0.0799(12) Uani 1 1 d D . .
H37_2 H 1.0635 0.4143 0.1347 0.096 Uiso 1 1 calc R . .
C38_2 C 1.1192(3) 0.3093(4) 0.16697(18) 0.125(2) Uani 1 1 d D . .
H38A_2 H 1.1482 0.2852 0.1414 0.188 Uiso 1 1 calc R . .
H38B_2 H 1.0996 0.2609 0.1855 0.188 Uiso 1 1 calc R . .
H38C_2 H 1.1625 0.3465 0.1843 0.188 Uiso 1 1 calc R . .
C39_2 C 0.9938(3) 0.4047(4) 0.18935(16) 0.1178(19) Uani 1 1 d D . .
H39A_2 H 0.9429 0.4414 0.1781 0.177 Uiso 1 1 calc R . .
H39B_2 H 1.0379 0.4412 0.2066 0.177 Uiso 1 1 calc R . .
H39C_2 H 0.9717 0.3582 0.2083 0.177 Uiso 1 1 calc R . .
C3_2 C 0.4552(2) 0.6061(2) 0.12042(11) 0.0537(8) Uani 1 1 d D A .
C4_2 C 0.3878(2) 0.6481(2) 0.12366(11) 0.0608(9) Uani 1 1 d D . .
Si2_2 Si 0.2862(4) 0.7161(4) 0.1264(2) 0.066(3) Uani 0.536(6) 1 d PDU A 1
C41_2 C 0.2778(6) 0.7883(6) 0.0766(3) 0.096(3) Uani 0.536(6) 1 d PDU A 1
H41_2 H 0.2237 0.8271 0.0785 0.115 Uiso 0.536(6) 1 calc PR A 1
C42_2 C 0.3576(7) 0.8451(8) 0.0715(5) 0.149(5) Uani 0.536(6) 1 d PDU A 1
H42A_2 H 0.3675 0.8827 0.0977 0.224 Uiso 0.536(6) 1 calc PR A 1
H42B_2 H 0.3470 0.8821 0.0451 0.224 Uiso 0.536(6) 1 calc PR A 1
H42C_2 H 0.4110 0.8082 0.0683 0.224 Uiso 0.536(6) 1 calc PR A 1
C43_2 C 0.2621(16) 0.7292(15) 0.0348(4) 0.188(9) Uani 0.536(6) 1 d PDU A 1
H43A_2 H 0.2091 0.6917 0.0379 0.282 Uiso 0.536(6) 1 calc PR A 1
H43B_2 H 0.3155 0.6922 0.0316 0.282 Uiso 0.536(6) 1 calc PR A 1
H43C_2 H 0.2519 0.7666 0.0085 0.282 Uiso 0.536(6) 1 calc PR A 1
C44_2 C 0.1880(5) 0.6367(7) 0.1256(4) 0.133(4) Uani 0.536(6) 1 d PDU A 1
H44_2 H 0.1986 0.5945 0.1011 0.159 Uiso 0.536(6) 1 calc PR A 1
C45_2 C 0.1901(13) 0.5797(11) 0.1679(5) 0.182(8) Uani 0.536(6) 1 d PDU A 1
H45A_2 H 0.2495 0.5516 0.1726 0.272 Uiso 0.536(6) 1 calc PR A 1
H45B_2 H 0.1432 0.5342 0.1645 0.272 Uiso 0.536(6) 1 calc PR A 1
H45C_2 H 0.1790 0.6170 0.1934 0.272 Uiso 0.536(6) 1 calc PR A 1
C46_2 C 0.0993(8) 0.6805(12) 0.1121(10) 0.344(18) Uani 0.536(6) 1 d PDU A 1
H46A_2 H 0.1044 0.7117 0.0840 0.516 Uiso 0.536(6) 1 calc PR A 1
H46B_2 H 0.0842 0.7227 0.1349 0.516 Uiso 0.536(6) 1 calc PR A 1
H46C_2 H 0.0517 0.6358 0.1084 0.516 Uiso 0.536(6) 1 calc PR A 1
C47_2 C 0.2997(6) 0.7733(6) 0.1811(3) 0.104(3) Uani 0.536(6) 1 d PDU A 1
H47_2 H 0.2929 0.7264 0.2039 0.124 Uiso 0.536(6) 1 calc PR A 1
C48_2 C 0.2253(9) 0.8381(8) 0.1875(4) 0.163(6) Uani 0.536(6) 1 d PDU A 1
H48A_2 H 0.1667 0.8102 0.1798 0.245 Uiso 0.536(6) 1 calc PR A 1
H48B_2 H 0.2325 0.8893 0.1683 0.245 Uiso 0.536(6) 1 calc PR A 1
H48C_2 H 0.2280 0.8572 0.2185 0.245 Uiso 0.536(6) 1 calc PR A 1
C49_2 C 0.3924(11) 0.8125(16) 0.1915(6) 0.168(7) Uani 0.536(6) 1 d PDU A 1
H49A_2 H 0.4388 0.7683 0.1863 0.252 Uiso 0.536(6) 1 calc PR A 1
H49B_2 H 0.3983 0.8309 0.2226 0.252 Uiso 0.536(6) 1 calc PR A 1
H49C_2 H 0.4004 0.8637 0.1725 0.252 Uiso 0.536(6) 1 calc PR A 1
Si2B_2 Si 0.2875(4) 0.7200(5) 0.1273(3) 0.070(3) Uani 0.464(6) 1 d PDU A 2
C41B_2 C 0.2259(9) 0.7246(11) 0.0707(4) 0.157(6) Uani 0.464(6) 1 d PDU A 2
H41B_2 H 0.1780 0.7706 0.0724 0.189 Uiso 0.464(6) 1 calc PR A 2
C42B_2 C 0.2877(18) 0.7561(17) 0.0358(6) 0.244(15) Uani 0.464(6) 1 d PDU A 2
H42D_2 H 0.3199 0.8092 0.0465 0.365 Uiso 0.464(6) 1 calc PR A 2
H42E_2 H 0.2516 0.7695 0.0084 0.365 Uiso 0.464(6) 1 calc PR A 2
H42F_2 H 0.3317 0.7098 0.0302 0.365 Uiso 0.464(6) 1 calc PR A 2
C43B_2 C 0.1768(13) 0.6388(15) 0.0591(6) 0.300(14) Uani 0.464(6) 1 d PDU A 2
H43D_2 H 0.1391 0.6224 0.0832 0.449 Uiso 0.464(6) 1 calc PR A 2
H43E_2 H 0.2212 0.5922 0.0549 0.449 Uiso 0.464(6) 1 calc PR A 2
H43F_2 H 0.1384 0.6465 0.0317 0.449 Uiso 0.464(6) 1 calc PR A 2
C44B_2 C 0.2136(6) 0.6699(7) 0.1702(4) 0.101(3) Uani 0.464(6) 1 d PDU A 2
H44B_2 H 0.2467 0.6739 0.2001 0.122 Uiso 0.464(6) 1 calc PR A 2
C45B_2 C 0.1969(16) 0.5708(8) 0.1587(11) 0.38(2) Uani 0.464(6) 1 d PDU A 2
H45D_2 H 0.2550 0.5400 0.1588 0.565 Uiso 0.464(6) 1 calc PR A 2
H45E_2 H 0.1654 0.5660 0.1293 0.565 Uiso 0.464(6) 1 calc PR A 2
H45F_2 H 0.1597 0.5442 0.1808 0.565 Uiso 0.464(6) 1 calc PR A 2
C46B_2 C 0.1252(8) 0.7236(12) 0.1710(5) 0.184(8) Uani 0.464(6) 1 d PDU A 2
H46D_2 H 0.1397 0.7851 0.1785 0.276 Uiso 0.464(6) 1 calc PR A 2
H46E_2 H 0.0873 0.6989 0.1933 0.276 Uiso 0.464(6) 1 calc PR A 2
H46F_2 H 0.0925 0.7210 0.1418 0.276 Uiso 0.464(6) 1 calc PR A 2
C47B_2 C 0.3241(8) 0.8317(6) 0.1488(5) 0.127(4) Uani 0.464(6) 1 d PDU A 2
H47B_2 H 0.2689 0.8693 0.1437 0.152 Uiso 0.464(6) 1 calc PR A 2
C48B_2 C 0.346(2) 0.836(2) 0.1978(6) 0.30(2) Uani 0.464(6) 1 d PDU A 2
H48D_2 H 0.2982 0.8070 0.2132 0.445 Uiso 0.464(6) 1 calc PR A 2
H48E_2 H 0.3507 0.8979 0.2071 0.445 Uiso 0.464(6) 1 calc PR A 2
H48F_2 H 0.4039 0.8063 0.2052 0.445 Uiso 0.464(6) 1 calc PR A 2
C49B_2 C 0.3936(12) 0.8748(9) 0.1213(7) 0.230(10) Uani 0.464(6) 1 d PDU A 2
H49D_2 H 0.3726 0.8725 0.0899 0.345 Uiso 0.464(6) 1 calc PR A 2
H49E_2 H 0.4513 0.8435 0.1258 0.345 Uiso 0.464(6) 1 calc PR A 2
H49F_2 H 0.4017 0.9364 0.1305 0.345 Uiso 0.464(6) 1 calc PR A 2

loop_
_atom_site_aniso_label
_atom_site_aniso_U_11
_atom_site_aniso_U_22
_atom_site_aniso_U_33
_atom_site_aniso_U_23
_atom_site_aniso_U_13
_atom_site_aniso_U_12
Se1_1 0.0732(3) 0.0792(3) 0.0596(2) 0.0107(2) 0.00857(19) 0.0296(2)
C11_1 0.0417(18) 0.0399(18) 0.060(2) -0.0009(15) 0.0033(16) 0.0042(15)
C12_1 0.0450(19) 0.0401(18) 0.060(2) -0.0001(16) 0.0052(16) 0.0066(15)
N13_1 0.0533(17) 0.0533(17) 0.0574(17) 0.0031(13) 0.0077(14) 0.0128(14)
N14_1 0.0615(18) 0.070(2) 0.0636(19) 0.0104(16) 0.0056(15) 0.0272(16)
C15_1 0.049(2) 0.0435(19) 0.066(2) 0.0002(16) 0.0063(17) 0.0103(16)
C16_1 0.0454(19) 0.0417(18) 0.069(2) -0.0017(16) 0.0093(17) 0.0085(16)
C17_1 0.0463(19) 0.0403(18) 0.061(2) -0.0065(16) 0.0085(17) 0.0021(15)
C18_1 0.058(2) 0.065(2) 0.069(2) -0.005(2) 0.0140(19) 0.0040(19)
C19_1 0.079(3) 0.092(3) 0.058(2) 0.001(2) 0.016(2) 0.003(2)
C20_1 0.077(3) 0.086(3) 0.060(2) 0.013(2) 0.000(2) 0.012(2)
C21_1 0.057(2) 0.070(2) 0.062(2) 0.0082(19) 0.0008(19) 0.0073(19)
C22_1 0.0450(19) 0.0454(19) 0.063(2) 0.0013(16) 0.0014(16) 0.0011(16)
C1_1 0.052(2) 0.052(2) 0.057(2) 0.0045(16) 0.0002(17) 0.0034(18)
C2_1 0.054(2) 0.061(2) 0.068(2) 0.0047(18) 0.0046(18) 0.0123(19)
Si1_1 0.0538(6) 0.0674(7) 0.0713(7) 0.0022(5) 0.0022(5) 0.0234(5)
C31_1 0.073(3) 0.113(4) 0.086(3) 0.009(3) 0.013(2) 0.034(3)
C32_1 0.090(4) 0.181(6) 0.129(5) 0.056(4) 0.018(3) -0.002(4)
C33_1 0.151(5) 0.211(7) 0.116(4) 0.022(4) 0.053(4) 0.111(5)
C34_1 0.097(4) 0.192(6) 0.111(4) -0.040(4) -0.032(3) 0.064(4)
C35_1 0.207(8) 0.461(16) 0.235(10) -0.241(11) -0.120(8) 0.172(10)
C36_1 0.202(8) 0.270(10) 0.231(9) -0.098(8) -0.123(7) 0.122(8)
C37_1 0.105(4) 0.077(3) 0.124(4) 0.024(3) 0.009(3) 0.032(3)
C38_1 0.156(6) 0.101(4) 0.211(7) -0.008(5) -0.023(5) -0.025(4)
C39_1 0.192(7) 0.139(5) 0.192(7) 0.079(5) 0.086(6) 0.031(5)
C3_1 0.058(2) 0.056(2) 0.065(2) 0.0003(18) 0.0108(18) 0.0077(19)
C4_1 0.057(2) 0.063(2) 0.076(3) 0.0020(19) 0.0155(19) 0.0158(19)
Si2_1 0.0494(6) 0.0624(6) 0.0771(7) -0.0073(5) 0.0126(5) 0.0147(5)
C41_1 0.081(3) 0.106(4) 0.095(3) -0.014(3) 0.032(3) 0.014(3)
C42_1 0.225(8) 0.145(5) 0.117(5) 0.034(4) 0.072(5) 0.006(5)
C43_1 0.096(4) 0.190(6) 0.137(5) -0.028(4) 0.048(3) 0.046(4)
C44_1 0.080(3) 0.092(3) 0.111(4) -0.023(3) -0.001(3) 0.001(3)
C45_1 0.139(5) 0.144(5) 0.125(5) -0.058(4) -0.005(4) 0.006(4)
C46_1 0.084(4) 0.180(6) 0.192(7) -0.059(5) -0.048(4) 0.021(4)
C47_1 0.068(3) 0.065(3) 0.104(3) 0.003(2) 0.016(2) 0.020(2)
C48_1 0.112(4) 0.077(3) 0.156(5) -0.023(3) 0.025(4) -0.018(3)
C49_1 0.143(5) 0.103(4) 0.119(4) 0.031(3) 0.036(4) 0.019(4)
Se1_2 0.0639(3) 0.0793(3) 0.0593(2) 0.01122(19) 0.00552(18) 0.0224(2)
C11_2 0.0453(19) 0.0457(19) 0.060(2) -0.0028(16) 0.0075(16) 0.0063(16)
C12_2 0.0412(18) 0.0419(18) 0.060(2) 0.0017(16) -0.0022(16) 0.0071(15)
N13_2 0.0519(17) 0.072(2) 0.0630(19) 0.0064(15) 0.0022(14) 0.0204(15)
N14_2 0.0488(16) 0.0552(17) 0.0598(18) 0.0049(14) 0.0021(14) 0.0108(14)
C15_2 0.0430(18) 0.0402(18) 0.056(2) -0.0027(15) 0.0025(16) 0.0032(15)
C16_2 0.0430(18) 0.0409(18) 0.062(2) -0.0009(15) -0.0001(16) 0.0043(15)
C17_2 0.050(2) 0.050(2) 0.058(2) 0.0011(16) 0.0020(17) 0.0049(16)
C18_2 0.075(3) 0.080(3) 0.065(3) 0.010(2) -0.001(2) 0.024(2)
C19_2 0.115(4) 0.115(4) 0.064(3) 0.018(3) 0.005(3) 0.042(3)
C20_2 0.106(4) 0.122(4) 0.061(3) 0.015(3) 0.019(2) 0.036(3)
C21_2 0.076(3) 0.080(3) 0.066(3) 0.001(2) 0.017(2) 0.026(2)
C22_2 0.052(2) 0.048(2) 0.058(2) -0.0046(17) 0.0038(17) 0.0037(17)
C1_2 0.055(2) 0.057(2) 0.061(2) -0.0003(17) 0.0079(17) 0.0078(19)
C2_2 0.057(2) 0.062(2) 0.070(2) -0.0020(18) 0.0087(18) 0.0146(19)
Si1_2 0.0499(6) 0.0561(6) 0.0631(6) -0.0002(5) 0.0111(5) 0.0142(5)
C31_2 0.075(3) 0.090(3) 0.078(3) 0.003(2) 0.025(2) 0.019(2)
C32_2 0.210(7) 0.122(5) 0.126(5) 0.049(4) 0.082(5) 0.033(5)
C33_2 0.103(4) 0.149(5) 0.103(4) 0.001(3) 0.048(3) 0.049(3)
C34_2 0.062(2) 0.062(2) 0.086(3) 0.000(2) 0.014(2) 0.011(2)
C35_2 0.111(4) 0.094(3) 0.099(3) 0.023(3) 0.024(3) -0.006(3)
C36_2 0.122(4) 0.083(3) 0.124(4) -0.020(3) 0.011(3) -0.022(3)
C37_2 0.074(3) 0.074(3) 0.092(3) -0.007(2) 0.001(2) -0.005(2)
C38_2 0.073(3) 0.173(5) 0.125(4) -0.028(4) -0.024(3) 0.025(3)
C39_2 0.110(4) 0.132(4) 0.108(4) -0.050(3) -0.013(3) 0.025(3)
C3_2 0.049(2) 0.053(2) 0.059(2) 0.0059(17) -0.0026(17) 0.0076(18)
C4_2 0.055(2) 0.061(2) 0.066(2) 0.0050(18) -0.0018(18) 0.0127(19)
Si2_2 0.063(5) 0.059(4) 0.074(5) 0.005(3) 0.002(3) 0.007(3)
C41_2 0.078(6) 0.112(8) 0.097(6) 0.032(5) 0.007(5) 0.046(5)
C42_2 0.120(9) 0.123(10) 0.210(14) 0.082(9) 0.049(9) 0.023(7)
C43_2 0.176(16) 0.32(3) 0.070(8) -0.019(11) -0.024(11) 0.031(16)
C44_2 0.061(5) 0.140(10) 0.196(12) 0.039(7) 0.002(7) -0.008(5)
C45_2 0.153(17) 0.230(19) 0.162(13) 0.054(10) 0.018(11) -0.108(14)
C46_2 0.080(8) 0.27(2) 0.67(5) 0.11(3) -0.102(19) 0.003(10)
C47_2 0.124(7) 0.094(7) 0.093(6) -0.005(5) 0.011(6) 0.051(5)
C48_2 0.232(13) 0.150(11) 0.113(8) 0.003(7) 0.052(9) 0.127(11)
C49_2 0.183(10) 0.167(15) 0.148(13) -0.084(11) -0.031(10) -0.031(11)
Si2B_2 0.036(4) 0.081(5) 0.092(6) -0.003(4) 0.003(4) 0.033(3)
C41B_2 0.138(14) 0.244(18) 0.087(8) 0.001(9) -0.010(6) 0.109(11)
C42B_2 0.34(4) 0.28(2) 0.123(14) 0.097(17) 0.10(2) 0.21(2)
C43B_2 0.162(17) 0.50(4) 0.23(2) -0.24(2) -0.012(15) -0.05(2)
C44B_2 0.060(6) 0.143(9) 0.100(7) 0.018(7) 0.003(5) 0.019(6)
C45B_2 0.122(19) 0.083(9) 0.91(7) 0.162(17) -0.12(2) -0.058(10)
C46B_2 0.069(8) 0.30(2) 0.186(15) 0.072(14) 0.050(9) 0.067(11)
C47B_2 0.125(10) 0.063(6) 0.192(12) 0.008(7) 0.003(8) 0.035(5)
C48B_2 0.41(5) 0.26(4) 0.212(14) -0.11(2) -0.06(3) -0.08(4)
C49B_2 0.194(18) 0.093(10) 0.41(3) 0.014(17) 0.09(2) -0.024(10)

loop_
_atom_type_symbol
_atom_type_description
_atom_type_scat_dispersion_real
_atom_type_scat_dispersion_imag
_atom_type_scat_source
C C 0.0033 0.0016 'International Tables Vol C Tables 4.2.6.8 and 6.1.1.4'
H H 0.0000 0.0000 'International Tables Vol C Tables 4.2.6.8 and 6.1.1.4'
N N 0.0061 0.0033 'International Tables Vol C Tables 4.2.6.8 and 6.1.1.4'
Si Si 0.0817 0.0704 'International Tables Vol C Tables 4.2.6.8 and 6.1.1.4'
Se Se -0.0929 2.2259 'International Tables Vol C Tables 4.2.6.8 and 6.1.1.4'

loop_
_geom_angle_atom_site_label_1
_geom_angle_atom_site_label_2
_geom_angle_atom_site_label_3
_geom_angle
N14_1 Se1_1 N13_1 94.81(12)
C22_1 C11_1 C12_1 119.0(3)
C22_1 C11_1 C1_1 120.5(3)
C12_1 C11_1 C1_1 120.4(3)
N13_1 C12_1 C11_1 124.0(3)
N13_1 C12_1 C15_1 116.1(3)
C11_1 C12_1 C15_1 119.9(3)
C12_1 N13_1 Se1_1 106.7(2)
C15_1 N14_1 Se1_1 106.3(2)
N14_1 C15_1 C16_1 123.5(3)
N14_1 C15_1 C12_1 116.0(3)
C16_1 C15_1 C12_1 120.4(3)
C17_1 C16_1 C15_1 118.9(3)
C17_1 C16_1 C3_1 122.0(3)
C15_1 C16_1 C3_1 119.1(3)
C16_1 C17_1 C18_1 121.6(3)
C16_1 C17_1 C22_1 120.7(3)
C18_1 C17_1 C22_1 117.7(3)
C19_1 C18_1 C17_1 121.8(3)
C19_1 C18_1 H18_1 119.1
C17_1 C18_1 H18_1 119.1
C18_1 C19_1 C20_1 120.4(4)
C18_1 C19_1 H19_1 119.8
C20_1 C19_1 H19_1 119.8
C21_1 C20_1 C19_1 120.4(4)
C21_1 C20_1 H20_1 119.8
C19_1 C20_1 H20_1 119.8
C20_1 C21_1 C22_1 121.7(3)
C20_1 C21_1 H21_1 119.1
C22_1 C21_1 H21_1 119.1
C11_1 C22_1 C21_1 121.1(3)
C11_1 C22_1 C17_1 120.9(3)
C21_1 C22_1 C17_1 118.0(3)
C2_1 C1_1 C11_1 176.4(4)
C1_1 C2_1 Si1_1 173.9(3)
C2_1 Si1_1 C37_1 107.04(19)
C2_1 Si1_1 C31_1 106.65(17)
C37_1 Si1_1 C31_1 110.7(2)
C2_1 Si1_1 C34_1 106.7(2)
C37_1 Si1_1 C34_1 113.7(3)
C31_1 Si1_1 C34_1 111.6(2)
C32_1 C31_1 C33_1 111.6(4)
C32_1 C31_1 Si1_1 113.7(3)
C33_1 C31_1 Si1_1 112.7(3)
C32_1 C31_1 H31_1 106.0
C33_1 C31_1 H31_1 106.0
Si1_1 C31_1 H31_1 106.0
C31_1 C32_1 H32A_1 109.5
C31_1 C32_1 H32B_1 109.5
H32A_1 C32_1 H32B_1 109.5
C31_1 C32_1 H32C_1 109.5
H32A_1 C32_1 H32C_1 109.5
H32B_1 C32_1 H32C_1 109.5
C31_1 C33_1 H33A_1 109.5
C31_1 C33_1 H33B_1 109.5
H33A_1 C33_1 H33B_1 109.5
C31_1 C33_1 H33C_1 109.5
H33A_1 C33_1 H33C_1 109.5
H33B_1 C33_1 H33C_1 109.5
C35_1 C34_1 C36_1 113.6(6)
C35_1 C34_1 Si1_1 119.7(4)
C36_1 C34_1 Si1_1 115.6(5)
C35_1 C34_1 H34_1 101.2
C36_1 C34_1 H34_1 101.2
Si1_1 C34_1 H34_1 101.2
C34_1 C35_1 H35A_1 109.5
C34_1 C35_1 H35B_1 109.5
H35A_1 C35_1 H35B_1 109.5
C34_1 C35_1 H35C_1 109.5
H35A_1 C35_1 H35C_1 109.5
H35B_1 C35_1 H35C_1 109.5
C34_1 C36_1 H36A_1 109.5
C34_1 C36_1 H36B_1 109.5
H36A_1 C36_1 H36B_1 109.5
C34_1 C36_1 H36C_1 109.5
H36A_1 C36_1 H36C_1 109.5
H36B_1 C36_1 H36C_1 109.5
C38_1 C37_1 C39_1 112.0(5)
C38_1 C37_1 Si1_1 111.0(4)
C39_1 C37_1 Si1_1 113.0(4)
C38_1 C37_1 H37_1 106.8
C39_1 C37_1 H37_1 106.8
Si1_1 C37_1 H37_1 106.8
C37_1 C38_1 H38A_1 109.5
C37_1 C38_1 H38B_1 109.5
H38A_1 C38_1 H38B_1 109.5
C37_1 C38_1 H38C_1 109.5
H38A_1 C38_1 H38C_1 109.5
H38B_1 C38_1 H38C_1 109.5
C37_1 C39_1 H39A_1 109.5
C37_1 C39_1 H39B_1 109.5
H39A_1 C39_1 H39B_1 109.5
C37_1 C39_1 H39C_1 109.5
H39A_1 C39_1 H39C_1 109.5
H39B_1 C39_1 H39C_1 109.5
C4_1 C3_1 C16_1 177.9(4)
C3_1 C4_1 Si2_1 175.9(3)
C4_1 Si2_1 C44_1 108.04(18)
C4_1 Si2_1 C47_1 106.21(17)
C44_1 Si2_1 C47_1 113.1(2)
C4_1 Si2_1 C41_1 105.79(18)
C44_1 Si2_1 C41_1 112.1(2)
C47_1 Si2_1 C41_1 111.1(2)
C42_1 C41_1 C43_1 113.3(4)
C42_1 C41_1 Si2_1 113.7(3)
C43_1 C41_1 Si2_1 112.7(3)
C42_1 C41_1 H41_1 105.4
C43_1 C41_1 H41_1 105.4
Si2_1 C41_1 H41_1 105.4
C41_1 C42_1 H42A_1 109.5
C41_1 C42_1 H42B_1 109.5
H42A_1 C42_1 H42B_1 109.5
C41_1 C42_1 H42C_1 109.5
H42A_1 C42_1 H42C_1 109.5
H42B_1 C42_1 H42C_1 109.5
C41_1 C43_1 H43A_1 109.5
C41_1 C43_1 H43B_1 109.5
H43A_1 C43_1 H43B_1 109.5
C41_1 C43_1 H43C_1 109.5
H43A_1 C43_1 H43C_1 109.5
H43B_1 C43_1 H43C_1 109.5
C45_1 C44_1 C46_1 110.7(4)
C45_1 C44_1 Si2_1 115.3(3)
C46_1 C44_1 Si2_1 114.0(3)
C45_1 C44_1 H44_1 105.2
C46_1 C44_1 H44_1 105.2
Si2_1 C44_1 H44_1 105.2
C44_1 C45_1 H45A_1 109.5
C44_1 C45_1 H45B_1 109.5
H45A_1 C45_1 H45B_1 109.5
C44_1 C45_1 H45C_1 109.5
H45A_1 C45_1 H45C_1 109.5
H45B_1 C45_1 H45C_1 109.5
C44_1 C46_1 H46A_1 109.5
C44_1 C46_1 H46B_1 109.5
H46A_1 C46_1 H46B_1 109.5
C44_1 C46_1 H46C_1 109.5
H46A_1 C46_1 H46C_1 109.5
H46B_1 C46_1 H46C_1 109.5
C48_1 C47_1 C49_1 110.6(4)
C48_1 C47_1 Si2_1 111.9(3)
C49_1 C47_1 Si2_1 112.9(3)
C48_1 C47_1 H47_1 107.0
C49_1 C47_1 H47_1 107.0
Si2_1 C47_1 H47_1 107.0
C47_1 C48_1 H48A_1 109.5
C47_1 C48_1 H48B_1 109.5
H48A_1 C48_1 H48B_1 109.5
C47_1 C48_1 H48C_1 109.5
H48A_1 C48_1 H48C_1 109.5
H48B_1 C48_1 H48C_1 109.5
C47_1 C49_1 H49A_1 109.5
C47_1 C49_1 H49B_1 109.5
H49A_1 C49_1 H49B_1 109.5
C47_1 C49_1 H49C_1 109.5
H49A_1 C49_1 H49C_1 109.5
H49B_1 C49_1 H49C_1 109.5
N13_2 Se1_2 N14_2 94.57(13)
C22_2 C11_2 C12_2 119.1(3)
C22_2 C11_2 C1_2 122.2(3)
C12_2 C11_2 C1_2 118.7(3)
N13_2 C12_2 C11_2 124.1(3)
N13_2 C12_2 C15_2 115.2(3)
C11_2 C12_2 C15_2 120.7(3)
C12_2 N13_2 Se1_2 107.0(2)
C15_2 N14_2 Se1_2 106.5(2)
N14_2 C15_2 C16_2 123.7(3)
N14_2 C15_2 C12_2 116.8(3)
C16_2 C15_2 C12_2 119.5(3)
C17_2 C16_2 C15_2 119.0(3)
C17_2 C16_2 C3_2 121.9(3)
C15_2 C16_2 C3_2 119.0(3)
C16_2 C17_2 C18_2 121.5(3)
C16_2 C17_2 C22_2 121.2(3)
C18_2 C17_2 C22_2 117.3(3)
C19_2 C18_2 C17_2 122.3(4)
C19_2 C18_2 H18_2 118.9
C17_2 C18_2 H18_2 118.9
C18_2 C19_2 C20_2 120.2(4)
C18_2 C19_2 H19_2 119.9
C20_2 C19_2 H19_2 119.9
C21_2 C20_2 C19_2 120.0(4)
C21_2 C20_2 H20_2 120.0
C19_2 C20_2 H20_2 120.0
C20_2 C21_2 C22_2 121.6(4)
C20_2 C21_2 H21_2 119.2
C22_2 C21_2 H21_2 119.2
C11_2 C22_2 C21_2 121.0(3)
C11_2 C22_2 C17_2 120.5(3)
C21_2 C22_2 C17_2 118.6(3)
C2_2 C1_2 C11_2 177.7(4)
C1_2 C2_2 Si1_2 175.3(3)
C2_2 Si1_2 C37_2 107.21(17)
C2_2 Si1_2 C31_2 106.76(17)
C37_2 Si1_2 C31_2 111.80(19)
C2_2 Si1_2 C34_2 106.69(17)
C37_2 Si1_2 C34_2 113.25(18)
C31_2 Si1_2 C34_2 110.72(18)
C32_2 C31_2 C33_2 111.7(4)
C32_2 C31_2 Si1_2 113.3(3)
C33_2 C31_2 Si1_2 113.9(3)
C32_2 C31_2 H31_2 105.7
C33_2 C31_2 H31_2 105.7
Si1_2 C31_2 H31_2 105.7
C31_2 C32_2 H32A_2 109.5
C31_2 C32_2 H32B_2 109.5
H32A_2 C32_2 H32B_2 109.5
C31_2 C32_2 H32C_2 109.5
H32A_2 C32_2 H32C_2 109.5
H32B_2 C32_2 H32C_2 109.5
C31_2 C33_2 H33A_2 109.5
C31_2 C33_2 H33B_2 109.5
H33A_2 C33_2 H33B_2 109.5
C31_2 C33_2 H33C_2 109.5
H33A_2 C33_2 H33C_2 109.5
H33B_2 C33_2 H33C_2 109.5
C36_2 C34_2 C35_2 109.7(4)
C36_2 C34_2 Si1_2 111.6(3)
C35_2 C34_2 Si1_2 112.8(3)
C36_2 C34_2 H34_2 107.5
C35_2 C34_2 H34_2 107.5
Si1_2 C34_2 H34_2 107.5
C34_2 C35_2 H35A_2 109.5
C34_2 C35_2 H35B_2 109.5
H35A_2 C35_2 H35B_2 109.5
C34_2 C35_2 H35C_2 109.5
H35A_2 C35_2 H35C_2 109.5
H35B_2 C35_2 H35C_2 109.5
C34_2 C36_2 H36A_2 109.5
C34_2 C36_2 H36B_2 109.5
H36A_2 C36_2 H36B_2 109.5
C34_2 C36_2 H36C_2 109.5
H36A_2 C36_2 H36C_2 109.5
H36B_2 C36_2 H36C_2 109.5
C39_2 C37_2 C38_2 111.1(4)
C39_2 C37_2 Si1_2 115.1(3)
C38_2 C37_2 Si1_2 114.0(3)
C39_2 C37_2 H37_2 105.2
C38_2 C37_2 H37_2 105.2
Si1_2 C37_2 H37_2 105.2
C37_2 C38_2 H38A_2 109.5
C37_2 C38_2 H38B_2 109.5
H38A_2 C38_2 H38B_2 109.5
C37_2 C38_2 H38C_2 109.5
H38A_2 C38_2 H38C_2 109.5
H38B_2 C38_2 H38C_2 109.5
C37_2 C39_2 H39A_2 109.5
C37_2 C39_2 H39B_2 109.5
H39A_2 C39_2 H39B_2 109.5
C37_2 C39_2 H39C_2 109.5
H39A_2 C39_2 H39C_2 109.5
H39B_2 C39_2 H39C_2 109.5
C4_2 C3_2 C16_2 178.9(4)
C3_2 C4_2 Si2_2 177.2(4)
C3_2 C4_2 Si2B_2 176.1(4)
Si2_2 C4_2 Si2B_2 2.0(5)
C4_2 Si2_2 C41_2 107.8(4)
C4_2 Si2_2 C47_2 105.2(4)
C41_2 Si2_2 C47_2 116.3(5)
C4_2 Si2_2 C44_2 105.9(5)
C41_2 Si2_2 C44_2 110.8(6)
C47_2 Si2_2 C44_2 110.2(6)
C42_2 C41_2 C43_2 109.1(10)
C42_2 C41_2 Si2_2 114.6(7)
C43_2 C41_2 Si2_2 108.6(9)
C42_2 C41_2 H41_2 108.1
C43_2 C41_2 H41_2 108.1
Si2_2 C41_2 H41_2 108.1
C41_2 C42_2 H42A_2 109.5
C41_2 C42_2 H42B_2 109.5
H42A_2 C42_2 H42B_2 109.5
C41_2 C42_2 H42C_2 109.5
H42A_2 C42_2 H42C_2 109.5
H42B_2 C42_2 H42C_2 109.5
C41_2 C43_2 H43A_2 109.5
C41_2 C43_2 H43B_2 109.5
H43A_2 C43_2 H43B_2 109.5
C41_2 C43_2 H43C_2 109.5
H43A_2 C43_2 H43C_2 109.5
H43B_2 C43_2 H43C_2 109.5
C46_2 C44_2 C45_2 116.2(13)
C46_2 C44_2 Si2_2 112.3(8)
C45_2 C44_2 Si2_2 111.9(9)
C46_2 C44_2 H44_2 105.1
C45_2 C44_2 H44_2 105.1
Si2_2 C44_2 H44_2 105.1
C44_2 C45_2 H45A_2 109.5
C44_2 C45_2 H45B_2 109.5
H45A_2 C45_2 H45B_2 109.5
C44_2 C45_2 H45C_2 109.5
H45A_2 C45_2 H45C_2 109.5
H45B_2 C45_2 H45C_2 109.5
C44_2 C46_2 H46A_2 109.5
C44_2 C46_2 H46B_2 109.5
H46A_2 C46_2 H46B_2 109.5
C44_2 C46_2 H46C_2 109.5
H46A_2 C46_2 H46C_2 109.5
H46B_2 C46_2 H46C_2 109.5
C48_2 C47_2 C49_2 112.4(11)
C48_2 C47_2 Si2_2 112.5(7)
C49_2 C47_2 Si2_2 114.2(8)
C48_2 C47_2 H47_2 105.6
C49_2 C47_2 H47_2 105.6
Si2_2 C47_2 H47_2 105.6
C47_2 C48_2 H48A_2 109.5
C47_2 C48_2 H48B_2 109.5
H48A_2 C48_2 H48B_2 109.5
C47_2 C48_2 H48C_2 109.5
H48A_2 C48_2 H48C_2 109.5
H48B_2 C48_2 H48C_2 109.5
C47_2 C49_2 H49A_2 109.5
C47_2 C49_2 H49B_2 109.5
H49A_2 C49_2 H49B_2 109.5
C47_2 C49_2 H49C_2 109.5
H49A_2 C49_2 H49C_2 109.5
H49B_2 C49_2 H49C_2 109.5
C4_2 Si2B_2 C47B_2 109.7(5)
C4_2 Si2B_2 C41B_2 108.0(6)
C47B_2 Si2B_2 C41B_2 112.9(7)
C4_2 Si2B_2 C44B_2 107.8(5)
C47B_2 Si2B_2 C44B_2 106.8(6)
C41B_2 Si2B_2 C44B_2 111.6(6)
C42B_2 C41B_2 C43B_2 114.2(14)
C42B_2 C41B_2 Si2B_2 111.4(11)
C43B_2 C41B_2 Si2B_2 111.8(10)
C42B_2 C41B_2 H41B_2 106.3
C43B_2 C41B_2 H41B_2 106.3
Si2B_2 C41B_2 H41B_2 106.3
C41B_2 C42B_2 H42D_2 109.5
C41B_2 C42B_2 H42E_2 109.5
H42D_2 C42B_2 H42E_2 109.5
C41B_2 C42B_2 H42F_2 109.5
H42D_2 C42B_2 H42F_2 109.5
H42E_2 C42B_2 H42F_2 109.5
C41B_2 C43B_2 H43D_2 109.5
C41B_2 C43B_2 H43E_2 109.5
H43D_2 C43B_2 H43E_2 109.5
C41B_2 C43B_2 H43F_2 109.5
H43D_2 C43B_2 H43F_2 109.5
H43E_2 C43B_2 H43F_2 109.5
C46B_2 C44B_2 C45B_2 113.0(12)
C46B_2 C44B_2 Si2B_2 109.0(7)
C45B_2 C44B_2 Si2B_2 108.7(12)
C46B_2 C44B_2 H44B_2 108.7
C45B_2 C44B_2 H44B_2 108.7
Si2B_2 C44B_2 H44B_2 108.7
C44B_2 C45B_2 H45D_2 109.5
C44B_2 C45B_2 H45E_2 109.5
H45D_2 C45B_2 H45E_2 109.5
C44B_2 C45B_2 H45F_2 109.5
H45D_2 C45B_2 H45F_2 109.5
H45E_2 C45B_2 H45F_2 109.5
C44B_2 C46B_2 H46D_2 109.5
C44B_2 C46B_2 H46E_2 109.5
H46D_2 C46B_2 H46E_2 109.5
C44B_2 C46B_2 H46F_2 109.5
H46D_2 C46B_2 H46F_2 109.5
H46E_2 C46B_2 H46F_2 109.5
C48B_2 C47B_2 C49B_2 114.4(14)
C48B_2 C47B_2 Si2B_2 114.8(13)
C49B_2 C47B_2 Si2B_2 113.0(9)
C48B_2 C47B_2 H47B_2 104.3
C49B_2 C47B_2 H47B_2 104.3
Si2B_2 C47B_2 H47B_2 104.3
C47B_2 C48B_2 H48D_2 109.5
C47B_2 C48B_2 H48E_2 109.5
H48D_2 C48B_2 H48E_2 109.5
C47B_2 C48B_2 H48F_2 109.5
H48D_2 C48B_2 H48F_2 109.5
H48E_2 C48B_2 H48F_2 109.5
C47B_2 C49B_2 H49D_2 109.5
C47B_2 C49B_2 H49E_2 109.5
H49D_2 C49B_2 H49E_2 109.5
C47B_2 C49B_2 H49F_2 109.5
H49D_2 C49B_2 H49F_2 109.5
H49E_2 C49B_2 H49F_2 109.5

loop_
_geom_bond_atom_site_label_1
_geom_bond_atom_site_label_2
_geom_bond_distance
Se1_1 N14_1 1.778(3)
Se1_1 N13_1 1.781(3)
C11_1 C22_1 1.397(4)
C11_1 C12_1 1.420(4)
C11_1 C1_1 1.432(4)
C12_1 N13_1 1.325(4)
C12_1 C15_1 1.450(4)
N14_1 C15_1 1.338(4)
C15_1 C16_1 1.424(5)
C16_1 C17_1 1.392(4)
C16_1 C3_1 1.431(4)
C17_1 C18_1 1.423(5)
C17_1 C22_1 1.450(4)
C18_1 C19_1 1.351(5)
C18_1 H18_1 0.9500
C19_1 C20_1 1.415(5)
C19_1 H19_1 0.9500
C20_1 C21_1 1.346(5)
C20_1 H20_1 0.9500
C21_1 C22_1 1.426(5)
C21_1 H21_1 0.9500
C1_1 C2_1 1.201(4)
C2_1 Si1_1 1.839(3)
Si1_1 C37_1 1.866(5)
Si1_1 C31_1 1.881(4)
Si1_1 C34_1 1.882(5)
C31_1 C32_1 1.516(6)
C31_1 C33_1 1.539(5)
C31_1 H31_1 1.0000
C32_1 H32A_1 0.9800
C32_1 H32B_1 0.9800
C32_1 H32C_1 0.9800
C33_1 H33A_1 0.9800
C33_1 H33B_1 0.9800
C33_1 H33C_1 0.9800
C34_1 C35_1 1.390(7)
C34_1 C36_1 1.433(6)
C34_1 H34_1 1.0000
C35_1 H35A_1 0.9800
C35_1 H35B_1 0.9800
C35_1 H35C_1 0.9800
C36_1 H36A_1 0.9800
C36_1 H36B_1 0.9800
C36_1 H36C_1 0.9800
C37_1 C38_1 1.518(6)
C37_1 C39_1 1.524(6)
C37_1 H37_1 1.0000
C38_1 H38A_1 0.9800
C38_1 H38B_1 0.9800
C38_1 H38C_1 0.9800
C39_1 H39A_1 0.9800
C39_1 H39B_1 0.9800
C39_1 H39C_1 0.9800
C3_1 C4_1 1.195(4)
C4_1 Si2_1 1.839(4)
Si2_1 C44_1 1.868(4)
Si2_1 C47_1 1.869(4)
Si2_1 C41_1 1.881(4)
C41_1 C42_1 1.498(6)
C41_1 C43_1 1.546(5)
C41_1 H41_1 1.0000
C42_1 H42A_1 0.9800
C42_1 H42B_1 0.9800
C42_1 H42C_1 0.9800
C43_1 H43A_1 0.9800
C43_1 H43B_1 0.9800
C43_1 H43C_1 0.9800
C44_1 C45_1 1.509(6)
C44_1 C46_1 1.515(6)
C44_1 H44_1 1.0000
C45_1 H45A_1 0.9800
C45_1 H45B_1 0.9800
C45_1 H45C_1 0.9800
C46_1 H46A_1 0.9800
C46_1 H46B_1 0.9800
C46_1 H46C_1 0.9800
C47_1 C48_1 1.524(5)
C47_1 C49_1 1.529(6)
C47_1 H47_1 1.0000
C48_1 H48A_1 0.9800
C48_1 H48B_1 0.9800
C48_1 H48C_1 0.9800
C49_1 H49A_1 0.9800
C49_1 H49B_1 0.9800
C49_1 H49C_1 0.9800
Se1_2 N13_2 1.778(3)
Se1_2 N14_2 1.781(3)
C11_2 C22_2 1.398(4)
C11_2 C12_2 1.414(4)
C11_2 C1_2 1.441(4)
C12_2 N13_2 1.333(4)
C12_2 C15_2 1.454(4)
N14_2 C15_2 1.320(4)
C15_2 C16_2 1.426(4)
C16_2 C17_2 1.396(4)
C16_2 C3_2 1.440(4)
C17_2 C18_2 1.422(5)
C17_2 C22_2 1.446(4)
C18_2 C19_2 1.339(5)
C18_2 H18_2 0.9500
C19_2 C20_2 1.428(6)
C19_2 H19_2 0.9500
C20_2 C21_2 1.347(5)
C20_2 H20_2 0.9500
C21_2 C22_2 1.416(5)
C21_2 H21_2 0.9500
C1_2 C2_2 1.190(4)
C2_2 Si1_2 1.839(3)
Si1_2 C37_2 1.870(4)
Si1_2 C31_2 1.875(4)
Si1_2 C34_2 1.878(4)
C31_2 C32_2 1.506(6)
C31_2 C33_2 1.527(5)
C31_2 H31_2 1.0000
C32_2 H32A_2 0.9800
C32_2 H32B_2 0.9800
C32_2 H32C_2 0.9800
C33_2 H33A_2 0.9800
C33_2 H33B_2 0.9800
C33_2 H33C_2 0.9800
C34_2 C36_2 1.519(5)
C34_2 C35_2 1.521(5)
C34_2 H34_2 1.0000
C35_2 H35A_2 0.9800
C35_2 H35B_2 0.9800
C35_2 H35C_2 0.9800
C36_2 H36A_2 0.9800
C36_2 H36B_2 0.9800
C36_2 H36C_2 0.9800
C37_2 C39_2 1.505(5)
C37_2 C38_2 1.509(5)
C37_2 H37_2 1.0000
C38_2 H38A_2 0.9800
C38_2 H38B_2 0.9800
C38_2 H38C_2 0.9800
C39_2 H39A_2 0.9800
C39_2 H39B_2 0.9800
C39_2 H39C_2 0.9800
C3_2 C4_2 1.194(4)
C4_2 Si2_2 1.832(7)
C4_2 Si2B_2 1.853(7)
Si2_2 C41_2 1.861(9)
Si2_2 C47_2 1.868(9)
Si2_2 C44_2 1.889(9)
C41_2 C42_2 1.481(10)
C41_2 C43_2 1.555(13)
C41_2 H41_2 1.0000
C42_2 H42A_2 0.9800
C42_2 H42B_2 0.9800
C42_2 H42C_2 0.9800
C43_2 H43A_2 0.9800
C43_2 H43B_2 0.9800
C43_2 H43C_2 0.9800
C44_2 C46_2 1.505(11)
C44_2 C45_2 1.545(12)
C44_2 H44_2 1.0000
C45_2 H45A_2 0.9800
C45_2 H45B_2 0.9800
C45_2 H45C_2 0.9800
C46_2 H46A_2 0.9800
C46_2 H46B_2 0.9800
C46_2 H46C_2 0.9800
C47_2 C48_2 1.500(9)
C47_2 C49_2 1.511(13)
C47_2 H47_2 1.0000
C48_2 H48A_2 0.9800
C48_2 H48B_2 0.9800
C48_2 H48C_2 0.9800
C49_2 H49A_2 0.9800
C49_2 H49B_2 0.9800
C49_2 H49C_2 0.9800
Si2B_2 C47B_2 1.883(10)
Si2B_2 C41B_2 1.889(11)
Si2B_2 C44B_2 1.912(10)
C41B_2 C42B_2 1.519(13)
C41B_2 C43B_2 1.522(13)
C41B_2 H41B_2 1.0000
C42B_2 H42D_2 0.9800
C42B_2 H42E_2 0.9800
C42B_2 H42F_2 0.9800
C43B_2 H43D_2 0.9800
C43B_2 H43E_2 0.9800
C43B_2 H43F_2 0.9800
C44B_2 C46B_2 1.544(10)
C44B_2 C45B_2 1.561(13)
C44B_2 H44B_2 1.0000
C45B_2 H45D_2 0.9800
C45B_2 H45E_2 0.9800
C45B_2 H45F_2 0.9800
C46B_2 H46D_2 0.9800
C46B_2 H46E_2 0.9800
C46B_2 H46F_2 0.9800
C47B_2 C48B_2 1.500(14)
C47B_2 C49B_2 1.514(12)
C47B_2 H47B_2 1.0000
C48B_2 H48D_2 0.9800
C48B_2 H48E_2 0.9800
C48B_2 H48F_2 0.9800
C49B_2 H49D_2 0.9800
C49B_2 H49E_2 0.9800
C49B_2 H49F_2 0.9800

loop_
_geom_torsion_atom_site_label_1
_geom_torsion_atom_site_label_2
_geom_torsion_atom_site_label_3
_geom_torsion_atom_site_label_4
_geom_torsion
C22_1 C11_1 C12_1 N13_1 178.8(3)
C1_1 C11_1 C12_1 N13_1 -2.0(5)
C22_1 C11_1 C12_1 C15_1 -0.8(5)
C1_1 C11_1 C12_1 C15_1 178.3(3)
C11_1 C12_1 N13_1 Se1_1 180.0(3)
C15_1 C12_1 N13_1 Se1_1 -0.4(3)
N14_1 Se1_1 N13_1 C12_1 0.5(2)
N13_1 Se1_1 N14_1 C15_1 -0.5(2)
Se1_1 N14_1 C15_1 C16_1 179.5(3)
Se1_1 N14_1 C15_1 C12_1 0.3(4)
N13_1 C12_1 C15_1 N14_1 0.0(4)
C11_1 C12_1 C15_1 N14_1 179.7(3)
N13_1 C12_1 C15_1 C16_1 -179.1(3)
C11_1 C12_1 C15_1 C16_1 0.5(5)
N14_1 C15_1 C16_1 C17_1 -178.2(3)
C12_1 C15_1 C16_1 C17_1 0.9(5)
N14_1 C15_1 C16_1 C3_1 3.5(5)
C12_1 C15_1 C16_1 C3_1 -177.4(3)
C15_1 C16_1 C17_1 C18_1 178.9(3)
C3_1 C16_1 C17_1 C18_1 -2.9(5)
C15_1 C16_1 C17_1 C22_1 -1.9(5)
C3_1 C16_1 C17_1 C22_1 176.3(3)
C16_1 C17_1 C18_1 C19_1 178.9(3)
C22_1 C17_1 C18_1 C19_1 -0.3(5)
C17_1 C18_1 C19_1 C20_1 -0.3(6)
C18_1 C19_1 C20_1 C21_1 0.3(6)
C19_1 C20_1 C21_1 C22_1 0.4(6)
C12_1 C11_1 C22_1 C21_1 179.6(3)
C1_1 C11_1 C22_1 C21_1 0.4(5)
C12_1 C11_1 C22_1 C17_1 -0.2(5)
C1_1 C11_1 C22_1 C17_1 -179.4(3)
C20_1 C21_1 C22_1 C11_1 179.0(4)
C20_1 C21_1 C22_1 C17_1 -1.1(5)
C16_1 C17_1 C22_1 C11_1 1.7(5)
C18_1 C17_1 C22_1 C11_1 -179.1(3)
C16_1 C17_1 C22_1 C21_1 -178.2(3)
C18_1 C17_1 C22_1 C21_1 1.0(4)
C22_1 C11_1 C1_1 C2_1 4(6)
C12_1 C11_1 C1_1 C2_1 -176(6)
C11_1 C1_1 C2_1 Si1_1 0(9)
C1_1 C2_1 Si1_1 C37_1 62(3)
C1_1 C2_1 Si1_1 C31_1 -180(100)
C1_1 C2_1 Si1_1 C34_1 -60(3)
C2_1 Si1_1 C31_1 C32_1 68.0(4)
C37_1 Si1_1 C31_1 C32_1 -175.9(3)
C34_1 Si1_1 C31_1 C32_1 -48.2(4)
C2_1 Si1_1 C31_1 C33_1 -163.7(4)
C37_1 Si1_1 C31_1 C33_1 -47.6(5)
C34_1 Si1_1 C31_1 C33_1 80.1(5)
C2_1 Si1_1 C34_1 C35_1 26.4(8)
C37_1 Si1_1 C34_1 C35_1 -91.4(8)
C31_1 Si1_1 C34_1 C35_1 142.5(8)
C2_1 Si1_1 C34_1 C36_1 168.0(6)
C37_1 Si1_1 C34_1 C36_1 50.2(7)
C31_1 Si1_1 C34_1 C36_1 -75.9(7)
C2_1 Si1_1 C37_1 C38_1 67.2(4)
C31_1 Si1_1 C37_1 C38_1 -48.7(4)
C34_1 Si1_1 C37_1 C38_1 -175.3(4)
C2_1 Si1_1 C37_1 C39_1 -59.6(5)
C31_1 Si1_1 C37_1 C39_1 -175.4(4)
C34_1 Si1_1 C37_1 C39_1 58.0(5)
C17_1 C16_1 C3_1 C4_1 -92(11)
C15_1 C16_1 C3_1 C4_1 86(11)
C16_1 C3_1 C4_1 Si2_1 -74(13)
C3_1 C4_1 Si2_1 C44_1 54(5)
C3_1 C4_1 Si2_1 C47_1 -68(5)
C3_1 C4_1 Si2_1 C41_1 174(5)
C4_1 Si2_1 C41_1 C42_1 -58.9(5)
C44_1 Si2_1 C41_1 C42_1 58.7(5)
C47_1 Si2_1 C41_1 C42_1 -173.7(4)
C4_1 Si2_1 C41_1 C43_1 170.4(4)
C44_1 Si2_1 C41_1 C43_1 -72.0(4)
C47_1 Si2_1 C41_1 C43_1 55.6(4)
C4_1 Si2_1 C44_1 C45_1 -37.0(5)
C47_1 Si2_1 C44_1 C45_1 80.2(4)
C41_1 Si2_1 C44_1 C45_1 -153.2(4)
C4_1 Si2_1 C44_1 C46_1 -166.7(4)
C47_1 Si2_1 C44_1 C46_1 -49.5(5)
C41_1 Si2_1 C44_1 C46_1 77.1(5)
C4_1 Si2_1 C47_1 C48_1 -65.1(3)
C44_1 Si2_1 C47_1 C48_1 176.6(3)
C41_1 Si2_1 C47_1 C48_1 49.5(3)
C4_1 Si2_1 C47_1 C49_1 60.4(4)
C44_1 Si2_1 C47_1 C49_1 -57.9(4)
C41_1 Si2_1 C47_1 C49_1 175.0(3)
C22_2 C11_2 C12_2 N13_2 -179.0(3)
C1_2 C11_2 C12_2 N13_2 -0.5(5)
C22_2 C11_2 C12_2 C15_2 1.7(5)
C1_2 C11_2 C12_2 C15_2 -179.8(3)
C11_2 C12_2 N13_2 Se1_2 -179.7(3)
C15_2 C12_2 N13_2 Se1_2 -0.4(3)
N14_2 Se1_2 N13_2 C12_2 0.4(2)
N13_2 Se1_2 N14_2 C15_2 -0.2(2)
Se1_2 N14_2 C15_2 C16_2 -178.8(2)
Se1_2 N14_2 C15_2 C12_2 0.1(3)
N13_2 C12_2 C15_2 N14_2 0.2(4)
C11_2 C12_2 C15_2 N14_2 179.6(3)
N13_2 C12_2 C15_2 C16_2 179.2(3)
C11_2 C12_2 C15_2 C16_2 -1.5(4)
N14_2 C15_2 C16_2 C17_2 179.5(3)
C12_2 C15_2 C16_2 C17_2 0.6(4)
N14_2 C15_2 C16_2 C3_2 0.9(5)
C12_2 C15_2 C16_2 C3_2 -178.0(3)
C15_2 C16_2 C17_2 C18_2 -179.1(3)
C3_2 C16_2 C17_2 C18_2 -0.5(5)
C15_2 C16_2 C17_2 C22_2 -0.1(5)
C3_2 C16_2 C17_2 C22_2 178.5(3)
C16_2 C17_2 C18_2 C19_2 179.6(4)
C22_2 C17_2 C18_2 C19_2 0.5(6)
C17_2 C18_2 C19_2 C20_2 -0.1(8)
C18_2 C19_2 C20_2 C21_2 0.1(8)
C19_2 C20_2 C21_2 C22_2 -0.5(7)
C12_2 C11_2 C22_2 C21_2 179.1(3)
C1_2 C11_2 C22_2 C21_2 0.7(5)
C12_2 C11_2 C22_2 C17_2 -1.2(5)
C1_2 C11_2 C22_2 C17_2 -179.6(3)
C20_2 C21_2 C22_2 C11_2 -179.3(4)
C20_2 C21_2 C22_2 C17_2 1.0(6)
C16_2 C17_2 C22_2 C11_2 0.3(5)
C18_2 C17_2 C22_2 C11_2 179.4(3)
C16_2 C17_2 C22_2 C21_2 -180.0(3)
C18_2 C17_2 C22_2 C21_2 -0.9(5)
C22_2 C11_2 C1_2 C2_2 158(9)
C12_2 C11_2 C1_2 C2_2 -21(10)
C11_2 C1_2 C2_2 Si1_2 19(13)
C1_2 C2_2 Si1_2 C37_2 -58(4)
C1_2 C2_2 Si1_2 C31_2 -178(100)
C1_2 C2_2 Si1_2 C34_2 64(4)
C2_2 Si1_2 C31_2 C32_2 57.1(4)
C37_2 Si1_2 C31_2 C32_2 -59.8(4)
C34_2 Si1_2 C31_2 C32_2 172.9(4)
C2_2 Si1_2 C31_2 C33_2 -173.7(3)
C37_2 Si1_2 C31_2 C33_2 69.3(4)
C34_2 Si1_2 C31_2 C33_2 -57.9(4)
C2_2 Si1_2 C34_2 C36_2 61.8(3)
C37_2 Si1_2 C34_2 C36_2 179.5(3)
C31_2 Si1_2 C34_2 C36_2 -54.0(3)
C2_2 Si1_2 C34_2 C35_2 -62.4(3)
C37_2 Si1_2 C34_2 C35_2 55.4(3)
C31_2 Si1_2 C34_2 C35_2 -178.2(3)
C2_2 Si1_2 C37_2 C39_2 35.6(4)
C31_2 Si1_2 C37_2 C39_2 152.3(3)
C34_2 Si1_2 C37_2 C39_2 -81.8(4)
C2_2 Si1_2 C37_2 C38_2 165.6(3)
C31_2 Si1_2 C37_2 C38_2 -77.7(4)
C34_2 Si1_2 C37_2 C38_2 48.2(4)
C17_2 C16_2 C3_2 C4_2 -8(23)
C15_2 C16_2 C3_2 C4_2 170(100)
C16_2 C3_2 C4_2 Si2_2 -20(28)
C16_2 C3_2 C4_2 Si2B_2 -48(26)
C3_2 C4_2 Si2_2 C41_2 12(9)
Si2B_2 C4_2 Si2_2 C41_2 84(14)
C3_2 C4_2 Si2_2 C47_2 -112(9)
Si2B_2 C4_2 Si2_2 C47_2 -41(14)
C3_2 C4_2 Si2_2 C44_2 131(8)
Si2B_2 C4_2 Si2_2 C44_2 -158(14)
C4_2 Si2_2 C41_2 C42_2 -57.3(9)
C47_2 Si2_2 C41_2 C42_2 60.5(10)
C44_2 Si2_2 C41_2 C42_2 -172.7(9)
C4_2 Si2_2 C41_2 C43_2 65.0(11)
C47_2 Si2_2 C41_2 C43_2 -177.2(10)
C44_2 Si2_2 C41_2 C43_2 -50.4(12)
C4_2 Si2_2 C44_2 C46_2 -160.3(14)
C41_2 Si2_2 C44_2 C46_2 -43.7(16)
C47_2 Si2_2 C44_2 C46_2 86.3(15)
C4_2 Si2_2 C44_2 C45_2 66.8(12)
C41_2 Si2_2 C44_2 C45_2 -176.6(11)
C47_2 Si2_2 C44_2 C45_2 -46.5(12)
C4_2 Si2_2 C47_2 C48_2 175.3(8)
C41_2 Si2_2 C47_2 C48_2 56.2(10)
C44_2 Si2_2 C47_2 C48_2 -70.9(10)
C4_2 Si2_2 C47_2 C49_2 45.7(13)
C41_2 Si2_2 C47_2 C49_2 -73.4(13)
C44_2 Si2_2 C47_2 C49_2 159.5(12)
C3_2 C4_2 Si2B_2 C47B_2 -39(6)
Si2_2 C4_2 Si2B_2 C47B_2 -176(100)
C3_2 C4_2 Si2B_2 C41B_2 84(6)
Si2_2 C4_2 Si2B_2 C41B_2 -53(14)
C3_2 C4_2 Si2B_2 C44B_2 -155(6)
Si2_2 C4_2 Si2B_2 C44B_2 68(14)
C4_2 Si2B_2 C41B_2 C42B_2 -56.2(15)
C47B_2 Si2B_2 C41B_2 C42B_2 65.3(14)
C44B_2 Si2B_2 C41B_2 C42B_2 -174.5(13)
C4_2 Si2B_2 C41B_2 C43B_2 72.9(12)
C47B_2 Si2B_2 C41B_2 C43B_2 -165.6(11)
C44B_2 Si2B_2 C41B_2 C43B_2 -45.3(13)
C4_2 Si2B_2 C44B_2 C46B_2 -174.9(9)
C47B_2 Si2B_2 C44B_2 C46B_2 67.3(11)
C41B_2 Si2B_2 C44B_2 C46B_2 -56.6(11)
C4_2 Si2B_2 C44B_2 C45B_2 -51.4(12)
C47B_2 Si2B_2 C44B_2 C45B_2 -169.2(12)
C41B_2 Si2B_2 C44B_2 C45B_2 67.0(13)
C4_2 Si2B_2 C47B_2 C48B_2 -77.9(16)
C41B_2 Si2B_2 C47B_2 C48B_2 161.6(16)
C44B_2 Si2B_2 C47B_2 C48B_2 38.6(17)
C4_2 Si2B_2 C47B_2 C49B_2 55.7(12)
C41B_2 Si2B_2 C47B_2 C49B_2 -64.8(13)
C44B_2 Si2B_2 C47B_2 C49B_2 172.2(11)
